data_8106019
loop_
_publ_author_name
'Lee, See Mun'
'Lo, Kong Mun'
'Tiekink, Edward R.T.'

_publ_section_title
;
 Crystal structure of
 (2,2&#x2032;-bipyridyl)bis(4-bromobenzyl)dibromidotin(IV), C24H20Br4N2Sn
;
_journal_issue 6
_journal_name_full 'Zeitschrift f\"ur Kristallographie - New Crystal Structures'
_journal_page_first 1317
_journal_page_last 1319
_journal_paper_doi 10.1515/ncrs-2019-0507
_journal_volume 234
_journal_year 2019
_chemical_formula_moiety 'C24 H20 Br4 N2 Sn'
_chemical_formula_sum 'C24 H20 Br4 N2 Sn'
_chemical_formula_weight 774.75
_space_group_crystal_system monoclinic
_space_group_IT_number 14
_space_group_name_Hall '-P 2yn'
_space_group_name_H-M_alt 'P 1 21/n 1'
_atom_sites_solution_hydrogens geom
_atom_sites_solution_primary direct
_atom_sites_solution_secondary difmap
_cell_angle_alpha 90
_cell_angle_beta 100.7480(10)
_cell_angle_gamma 90
_cell_formula_units_Z 4
_cell_length_a 9.31860(10)
_cell_length_b 16.26150(10)
_cell_length_c 16.84820(10)
_cell_measurement_reflns_used 22140
_cell_measurement_temperature 100(2)
_cell_measurement_theta_max 76.2290
_cell_measurement_theta_min 3.7980
_cell_volume 2508.29(4)
_computing_cell_refinement 'CrysAlisPro [1]'
_computing_data_collection 'CrysAlisPro [1]'
_computing_data_reduction 'CrysAlisPro [1]'
_computing_molecular_graphics 'ORTEP-3 for Windows [4]'
_computing_publication_material 'SHELXL-2014/7 [3]'
_computing_structure_refinement 'SHELXL-2014/7 [3]'
_computing_structure_solution 'SHELXS-97 [2]'
_diffrn_ambient_temperature 100(2)
_diffrn_detector_area_resol_mean 5.2558
_diffrn_measured_fraction_theta_full 1.000
_diffrn_measured_fraction_theta_max 1.000
_diffrn_measurement_device_type 'XtaLAB Synergy, Dualflex, AtlasS2'
_diffrn_measurement_method '\w scans'
_diffrn_radiation_type CuK\a
_diffrn_radiation_wavelength 1.54178
_diffrn_reflns_av_R_equivalents 0.0437
_diffrn_reflns_av_unetI/netI 0.0250
_diffrn_reflns_Laue_measured_fraction_full 1.000
_diffrn_reflns_Laue_measured_fraction_max 1.000
_diffrn_reflns_limit_h_max 11
_diffrn_reflns_limit_h_min -11
_diffrn_reflns_limit_k_max 19
_diffrn_reflns_limit_k_min -19
_diffrn_reflns_limit_l_max 17
_diffrn_reflns_limit_l_min -20
_diffrn_reflns_number 30929
_diffrn_reflns_point_group_measured_fraction_full 1.000
_diffrn_reflns_point_group_measured_fraction_max 1.000
_diffrn_reflns_theta_full 67.065
_diffrn_reflns_theta_max 67.065
_diffrn_reflns_theta_min 3.811
_diffrn_source 'micro-focus sealed X-ray tube'
_exptl_absorpt_coefficient_mu 15.679
_exptl_absorpt_correction_T_max 1.000
_exptl_absorpt_correction_T_min 0.635
_exptl_absorpt_correction_type gaussian
_exptl_absorpt_process_details 'CrysAlisPro [1]'
_exptl_crystal_colour colourless
_exptl_crystal_density_diffrn 2.052
_exptl_crystal_description prism
_exptl_crystal_F_000 1472
_exptl_crystal_size_max 0.221
_exptl_crystal_size_mid 0.117
_exptl_crystal_size_min 0.074
_refine_diff_density_max 0.896
_refine_diff_density_min -1.115
_refine_diff_density_rms 0.141
_refine_ls_extinction_coef .
_refine_ls_extinction_method none
_refine_ls_goodness_of_fit_ref 1.082
_refine_ls_hydrogen_treatment constr
_refine_ls_matrix_type full
_refine_ls_number_parameters 280
_refine_ls_number_reflns 4485
_refine_ls_number_restraints 0
_refine_ls_restrained_S_all 1.082
_refine_ls_R_factor_all 0.0260
_refine_ls_R_factor_gt 0.0254
_refine_ls_shift/su_max 0.001
_refine_ls_shift/su_mean 0.000
_refine_ls_structure_factor_coef Fsqd
_refine_ls_weighting_details 'w=1/[\s^2^(Fo^2^)+(0.0457P)^2^+0.7460P] where P=(Fo^2^+2Fc^2^)/3'
_refine_ls_weighting_scheme calc
_refine_ls_wR_factor_gt 0.0683
_refine_ls_wR_factor_ref 0.0688
_reflns_Friedel_coverage 0.000
_reflns_Friedel_fraction_full .
_reflns_Friedel_fraction_max .
_reflns_number_gt 4381
_reflns_number_total 4485
_reflns_threshold_expression 'I > 2\s(I)'
_cod_data_source_file suppl_ncrs-2019-0507_suppl.cif
_cod_data_source_block shelx
_cod_original_sg_symbol_H-M 'P 21/n'
_cod_database_code 8106019
_shelx_space_group_comment
;
The symmetry employed for this shelxl refinement is uniquely defined
by the following loop, which should always be used as a source of
symmetry information in preference to the above space-group names.
They are only intended as comments.
;
_shelx_estimated_absorpt_t_min 0.129
_shelx_estimated_absorpt_t_max 0.390

loop_
_space_group_symop_operation_xyz
'x, y, z'
'-x+1/2, y+1/2, -z+1/2'
'-x, -y, -z'
'x-1/2, -y-1/2, z-1/2'

loop_
_atom_site_label
_atom_site_type_symbol
_atom_site_fract_x
_atom_site_fract_y
_atom_site_fract_z
_atom_site_U_iso_or_equiv
_atom_site_adp_type
_atom_site_occupancy
_atom_site_site_symmetry_order
_atom_site_calc_flag
_atom_site_refinement_flags_posn
_atom_site_refinement_flags_adp
_atom_site_refinement_flags_occupancy
_atom_site_disorder_assembly
_atom_site_disorder_group
Sn Sn 0.90693(2) 0.80694(2) 0.46094(2) 0.01015(8) Uani 1 1 d . . . . .
Br1 Br 0.80742(3) 0.85195(2) 0.59351(2) 0.02153(10) Uani 1 1 d . . . . .
Br2 Br 1.18629(3) 0.86061(2) 0.49199(2) 0.01685(9) Uani 1 1 d . . . . .
Br3 Br 0.61849(3) 0.38481(2) 0.40064(2) 0.02523(10) Uani 1 1 d . . . . .
Br4 Br 0.19446(3) 0.94430(2) 0.24467(2) 0.02203(10) Uani 1 1 d . . . . .
N1 N 0.9227(3) 0.74801(15) 0.33496(13) 0.0146(5) Uani 1 1 d . . . . .
N2 N 0.6826(2) 0.74562(16) 0.40155(14) 0.0140(5) Uani 1 1 d . . . . .
C1 C 0.9890(3) 0.69134(17) 0.51694(17) 0.0149(6) Uani 1 1 d . . . . .
H1A H 1.0881 0.6821 0.5054 0.018 Uiso 1 1 calc R U . . .
H1B H 0.9988 0.6973 0.5762 0.018 Uiso 1 1 calc R U . . .
C2 C 0.8997(3) 0.61702(18) 0.49149(17) 0.0150(6) Uani 1 1 d . . . . .
C3 C 0.9281(3) 0.56959(19) 0.42624(17) 0.0159(6) Uani 1 1 d . . . . .
H3 H 1.0061 0.5846 0.4001 0.019 Uiso 1 1 calc R U . . .
C4 C 0.8437(3) 0.50124(19) 0.39961(17) 0.0180(6) Uani 1 1 d . . . . .
H4 H 0.8628 0.4698 0.3552 0.022 Uiso 1 1 calc R U . . .
C5 C 0.7319(3) 0.47960(19) 0.43854(17) 0.0168(6) Uani 1 1 d . . . . .
C6 C 0.7023(3) 0.5238(2) 0.50419(18) 0.0183(6) Uani 1 1 d . . . . .
H6 H 0.6266 0.5070 0.5314 0.022 Uiso 1 1 calc R U . . .
C7 C 0.7855(3) 0.59280(19) 0.52899(17) 0.0165(6) Uani 1 1 d . . . . .
H7 H 0.7641 0.6245 0.5727 0.020 Uiso 1 1 calc R U . . .
C8 C 0.8480(3) 0.92369(18) 0.40082(17) 0.0150(6) Uani 1 1 d . . . . .
H8A H 0.8728 0.9687 0.4406 0.018 Uiso 1 1 calc R U . . .
H8B H 0.9072 0.9315 0.3584 0.018 Uiso 1 1 calc R U . . .
C9 C 0.6906(3) 0.93006(18) 0.36335(16) 0.0145(6) Uani 1 1 d . . . . .
C10 C 0.6383(3) 0.8981(2) 0.28615(16) 0.0184(6) Uani 1 1 d . . . . .
H10 H 0.7053 0.8741 0.2568 0.022 Uiso 1 1 calc R U . . .
C11 C 0.4920(3) 0.9006(2) 0.25182(17) 0.0189(6) Uani 1 1 d . . . . .
H11 H 0.4580 0.8774 0.2000 0.023 Uiso 1 1 calc R U . . .
C12 C 0.3950(3) 0.93752(18) 0.29436(17) 0.0157(6) Uani 1 1 d . . . . .
C13 C 0.4414(3) 0.96956(19) 0.37062(17) 0.0154(6) Uani 1 1 d . . . . .
H13 H 0.3738 0.9940 0.3993 0.019 Uiso 1 1 calc R U . . .
C14 C 0.5893(3) 0.96530(18) 0.40475(16) 0.0157(6) Uani 1 1 d . . . . .
H14 H 0.6221 0.9869 0.4574 0.019 Uiso 1 1 calc R U . . .
C15 C 1.0446(3) 0.7537(2) 0.30375(17) 0.0176(6) Uani 1 1 d . . . . .
H15 H 1.1252 0.7836 0.3328 0.021 Uiso 1 1 calc R U . . .
C16 C 1.0580(4) 0.7177(2) 0.23069(18) 0.0218(7) Uani 1 1 d . . . . .
H16 H 1.1453 0.7231 0.2097 0.026 Uiso 1 1 calc R U . . .
C17 C 0.9406(4) 0.6738(2) 0.18967(18) 0.0256(7) Uani 1 1 d . . . . .
H17 H 0.9468 0.6479 0.1399 0.031 Uiso 1 1 calc R U . . .
C18 C 0.8142(4) 0.6674(2) 0.22070(18) 0.0221(7) Uani 1 1 d . . . . .
H18 H 0.7324 0.6381 0.1922 0.026 Uiso 1 1 calc R U . . .
C19 C 0.8080(3) 0.70469(19) 0.29462(17) 0.0165(6) Uani 1 1 d . . . . .
C20 C 0.6776(3) 0.70164(18) 0.33275(17) 0.0156(6) Uani 1 1 d . . . . .
C21 C 0.5517(3) 0.6578(2) 0.2992(2) 0.0237(7) Uani 1 1 d . . . . .
H21 H 0.5494 0.6259 0.2518 0.028 Uiso 1 1 calc R U . . .
C22 C 0.4306(4) 0.6614(2) 0.3357(2) 0.0282(8) Uani 1 1 d . . . . .
H22 H 0.3447 0.6316 0.3138 0.034 Uiso 1 1 calc R U . . .
C23 C 0.4354(3) 0.7086(2) 0.4040(2) 0.0251(7) Uani 1 1 d . . . . .
H23 H 0.3523 0.7130 0.4289 0.030 Uiso 1 1 calc R U . . .
C24 C 0.5634(3) 0.74942(19) 0.43552(17) 0.0174(6) Uani 1 1 d . . . . .
H24 H 0.5672 0.7814 0.4831 0.021 Uiso 1 1 calc R U . . .

loop_
_atom_site_aniso_label
_atom_site_aniso_U_11
_atom_site_aniso_U_22
_atom_site_aniso_U_33
_atom_site_aniso_U_23
_atom_site_aniso_U_13
_atom_site_aniso_U_12
Sn 0.01090(12) 0.01013(12) 0.00930(11) -0.00017(6) 0.00156(7) 0.00101(6)
Br1 0.02475(18) 0.0280(2) 0.01367(16) -0.00167(12) 0.00837(12) 0.00454(13)
Br2 0.01286(16) 0.01647(18) 0.02034(16) -0.00225(11) 0.00086(11) -0.00271(11)
Br3 0.01846(17) 0.01811(19) 0.0355(2) -0.00410(13) -0.00425(14) -0.00248(13)
Br4 0.01553(17) 0.0269(2) 0.02215(17) 0.00250(12) -0.00042(12) -0.00041(12)
N1 0.0175(12) 0.0130(13) 0.0129(11) 0.0009(9) 0.0021(9) 0.0031(10)
N2 0.0129(11) 0.0133(13) 0.0149(11) 0.0023(9) 0.0002(9) 0.0012(10)
C1 0.0152(14) 0.0127(16) 0.0149(14) 0.0031(11) -0.0022(11) 0.0024(11)
C2 0.0161(14) 0.0116(15) 0.0152(14) 0.0026(11) -0.0024(11) 0.0024(12)
C3 0.0166(14) 0.0137(15) 0.0183(14) 0.0033(12) 0.0054(11) 0.0061(12)
C4 0.0220(15) 0.0126(15) 0.0178(14) -0.0005(12) -0.0003(12) 0.0059(12)
C5 0.0129(14) 0.0117(15) 0.0222(14) 0.0022(11) -0.0058(11) 0.0009(12)
C6 0.0119(14) 0.0201(17) 0.0228(15) 0.0046(12) 0.0032(11) 0.0028(12)
C7 0.0161(14) 0.0166(16) 0.0162(13) 0.0020(11) 0.0017(11) 0.0031(12)
C8 0.0195(14) 0.0099(15) 0.0161(13) 0.0033(11) 0.0044(11) 0.0018(12)
C9 0.0180(14) 0.0101(15) 0.0156(13) 0.0048(11) 0.0039(11) 0.0015(11)
C10 0.0222(15) 0.0220(17) 0.0115(13) 0.0043(12) 0.0045(11) 0.0081(13)
C11 0.0227(15) 0.0220(17) 0.0116(13) -0.0002(12) 0.0021(11) 0.0042(13)
C12 0.0134(13) 0.0147(16) 0.0185(14) 0.0059(11) 0.0018(11) 0.0016(11)
C13 0.0141(14) 0.0153(15) 0.0175(14) 0.0002(11) 0.0045(11) 0.0013(12)
C14 0.0216(15) 0.0110(15) 0.0147(14) -0.0018(11) 0.0035(11) -0.0004(12)
C15 0.0180(14) 0.0188(16) 0.0166(14) 0.0009(12) 0.0045(11) 0.0028(12)
C16 0.0259(16) 0.0249(18) 0.0161(14) -0.0004(13) 0.0077(12) 0.0069(14)
C17 0.0367(19) 0.0250(18) 0.0160(15) -0.0026(13) 0.0069(13) 0.0088(15)
C18 0.0290(17) 0.0186(17) 0.0165(14) -0.0038(12) -0.0013(12) 0.0006(14)
C19 0.0201(15) 0.0123(15) 0.0152(14) 0.0004(11) -0.0013(12) 0.0008(12)
C20 0.0156(15) 0.0117(15) 0.0168(14) -0.0005(11) -0.0040(11) 0.0023(11)
C21 0.0181(16) 0.0176(18) 0.0323(17) -0.0069(13) -0.0032(13) 0.0028(13)
C22 0.0182(16) 0.0199(19) 0.042(2) -0.0029(15) -0.0065(14) -0.0019(14)
C23 0.0151(15) 0.0217(18) 0.0378(19) 0.0061(14) 0.0034(13) 0.0028(13)
C24 0.0138(14) 0.0166(16) 0.0217(14) 0.0026(12) 0.0031(11) 0.0035(12)

loop_
_atom_type_symbol
_atom_type_description
_atom_type_scat_dispersion_real
_atom_type_scat_dispersion_imag
_atom_type_scat_source
C C 0.0181 0.0091 'International Tables Vol C Tables 4.2.6.8 and 6.1.1.4'
H H 0.0000 0.0000 'International Tables Vol C Tables 4.2.6.8 and 6.1.1.4'
Br Br -0.6763 1.2805 'International Tables Vol C Tables 4.2.6.8 and 6.1.1.4'
N N 0.0311 0.0180 'International Tables Vol C Tables 4.2.6.8 and 6.1.1.4'
Sn Sn 0.0259 5.4591 'International Tables Vol C Tables 4.2.6.8 and 6.1.1.4'

loop_
_geom_angle_atom_site_label_1
_geom_angle_atom_site_label_2
_geom_angle_atom_site_label_3
_geom_angle
_geom_angle_site_symmetry_1
_geom_angle_site_symmetry_3
C1 Sn C8 173.71(12) . .
C1 Sn N1 87.90(10) . .
C8 Sn N1 89.33(10) . .
C1 Sn N2 91.75(10) . .
C8 Sn N2 92.55(10) . .
N1 Sn N2 69.27(8) . .
C1 Sn Br1 91.31(8) . .
C8 Sn Br1 93.06(8) . .
N1 Sn Br1 162.19(6) . .
N2 Sn Br1 92.98(6) . .
C1 Sn Br2 86.98(8) . .
C8 Sn Br2 87.63(8) . .
N1 Sn Br2 94.93(6) . .
N2 Sn Br2 164.20(6) . .
Br1 Sn Br2 102.792(11) . .
C15 N1 C19 119.1(3) . .
C15 N1 Sn 121.61(19) . .
C19 N1 Sn 119.20(19) . .
C24 N2 C20 119.3(3) . .
C24 N2 Sn 122.48(19) . .
C20 N2 Sn 118.13(19) . .
C2 C1 Sn 116.46(19) . .
C2 C1 H1A 108.2 . .
Sn C1 H1A 108.2 . .
C2 C1 H1B 108.2 . .
Sn C1 H1B 108.2 . .
H1A C1 H1B 107.3 . .
C7 C2 C3 118.0(3) . .
C7 C2 C1 122.3(3) . .
C3 C2 C1 119.7(3) . .
C4 C3 C2 120.9(3) . .
C4 C3 H3 119.5 . .
C2 C3 H3 119.5 . .
C5 C4 C3 119.0(3) . .
C5 C4 H4 120.5 . .
C3 C4 H4 120.5 . .
C4 C5 C6 121.8(3) . .
C4 C5 Br3 117.9(2) . .
C6 C5 Br3 120.3(2) . .
C7 C6 C5 118.5(3) . .
C7 C6 H6 120.8 . .
C5 C6 H6 120.8 . .
C6 C7 C2 121.7(3) . .
C6 C7 H7 119.2 . .
C2 C7 H7 119.2 . .
C9 C8 Sn 113.7(2) . .
C9 C8 H8A 108.8 . .
Sn C8 H8A 108.8 . .
C9 C8 H8B 108.8 . .
Sn C8 H8B 108.8 . .
H8A C8 H8B 107.7 . .
C14 C9 C10 117.8(3) . .
C14 C9 C8 121.4(3) . .
C10 C9 C8 120.8(3) . .
C11 C10 C9 121.6(3) . .
C11 C10 H10 119.2 . .
C9 C10 H10 119.2 . .
C10 C11 C12 118.9(3) . .
C10 C11 H11 120.5 . .
C12 C11 H11 120.5 . .
C13 C12 C11 121.5(3) . .
C13 C12 Br4 120.0(2) . .
C11 C12 Br4 118.5(2) . .
C12 C13 C14 118.7(3) . .
C12 C13 H13 120.7 . .
C14 C13 H13 120.7 . .
C13 C14 C9 121.5(3) . .
C13 C14 H14 119.2 . .
C9 C14 H14 119.2 . .
N1 C15 C16 122.7(3) . .
N1 C15 H15 118.6 . .
C16 C15 H15 118.6 . .
C17 C16 C15 117.9(3) . .
C17 C16 H16 121.0 . .
C15 C16 H16 121.0 . .
C18 C17 C16 120.2(3) . .
C18 C17 H17 119.9 . .
C16 C17 H17 119.9 . .
C17 C18 C19 119.1(3) . .
C17 C18 H18 120.5 . .
C19 C18 H18 120.5 . .
N1 C19 C18 120.9(3) . .
N1 C19 C20 115.8(3) . .
C18 C19 C20 123.2(3) . .
N2 C20 C21 120.5(3) . .
N2 C20 C19 117.0(3) . .
C21 C20 C19 122.5(3) . .
C22 C21 C20 119.4(3) . .
C22 C21 H21 120.3 . .
C20 C21 H21 120.3 . .
C23 C22 C21 119.6(3) . .
C23 C22 H22 120.2 . .
C21 C22 H22 120.2 . .
C22 C23 C24 118.7(3) . .
C22 C23 H23 120.6 . .
C24 C23 H23 120.6 . .
N2 C24 C23 122.5(3) . .
N2 C24 H24 118.7 . .
C23 C24 H24 118.7 . .

loop_
_geom_bond_atom_site_label_1
_geom_bond_atom_site_label_2
_geom_bond_distance
_geom_bond_site_symmetry_2
Sn C1 2.177(3) .
Sn C8 2.174(3) .
Sn N1 2.358(2) .
Sn N2 2.363(2) .
Sn Br1 2.6752(3) .
Sn Br2 2.7027(3) .
Br3 C5 1.910(3) .
Br4 C12 1.903(3) .
N1 C15 1.341(4) .
N1 C19 1.353(4) .
N2 C24 1.343(4) .
N2 C20 1.355(4) .
C1 C2 1.484(4) .
C1 H1A 0.9900 .
C1 H1B 0.9900 .
C2 C7 1.393(4) .
C2 C3 1.408(4) .
C3 C4 1.387(4) .
C3 H3 0.9500 .
C4 C5 1.376(4) .
C4 H4 0.9500 .
C5 C6 1.389(4) .
C6 C7 1.383(4) .
C6 H6 0.9500 .
C7 H7 0.9500 .
C8 C9 1.489(4) .
C8 H8A 0.9900 .
C8 H8B 0.9900 .
C9 C14 1.397(4) .
C9 C10 1.401(4) .
C10 C11 1.379(4) .
C10 H10 0.9500 .
C11 C12 1.390(4) .
C11 H11 0.9500 .
C12 C13 1.379(4) .
C13 C14 1.393(4) .
C13 H13 0.9500 .
C14 H14 0.9500 .
C15 C16 1.390(4) .
C15 H15 0.9500 .
C16 C17 1.379(5) .
C16 H16 0.9500 .
C17 C18 1.379(5) .
C17 H17 0.9500 .
C18 C19 1.396(4) .
C18 H18 0.9500 .
C19 C20 1.478(4) .
C20 C21 1.399(4) .
C21 C22 1.384(5) .
C21 H21 0.9500 .
C22 C23 1.377(5) .
C22 H22 0.9500 .
C23 C24 1.381(4) .
C23 H23 0.9500 .
C24 H24 0.9500 .

loop_
_geom_torsion_atom_site_label_1
_geom_torsion_atom_site_label_2
_geom_torsion_atom_site_label_3
_geom_torsion_atom_site_label_4
_geom_torsion
_geom_torsion_site_symmetry_1
_geom_torsion_site_symmetry_2
_geom_torsion_site_symmetry_3
_geom_torsion_site_symmetry_4
Sn C1 C2 C7 -87.5(3) . . . .
Sn C1 C2 C3 91.2(3) . . . .
C7 C2 C3 C4 0.6(4) . . . .
C1 C2 C3 C4 -178.1(3) . . . .
C2 C3 C4 C5 -0.7(4) . . . .
C3 C4 C5 C6 -0.7(4) . . . .
C3 C4 C5 Br3 -179.7(2) . . . .
C4 C5 C6 C7 2.0(4) . . . .
Br3 C5 C6 C7 -179.0(2) . . . .
C5 C6 C7 C2 -2.0(4) . . . .
C3 C2 C7 C6 0.7(4) . . . .
C1 C2 C7 C6 179.4(3) . . . .
Sn C8 C9 C14 93.8(3) . . . .
Sn C8 C9 C10 -83.9(3) . . . .
C14 C9 C10 C11 -0.4(5) . . . .
C8 C9 C10 C11 177.4(3) . . . .
C9 C10 C11 C12 1.5(5) . . . .
C10 C11 C12 C13 -1.7(5) . . . .
C10 C11 C12 Br4 177.7(2) . . . .
C11 C12 C13 C14 0.8(5) . . . .
Br4 C12 C13 C14 -178.6(2) . . . .
C12 C13 C14 C9 0.4(4) . . . .
C10 C9 C14 C13 -0.6(4) . . . .
C8 C9 C14 C13 -178.4(3) . . . .
C19 N1 C15 C16 0.8(4) . . . .
Sn N1 C15 C16 178.2(2) . . . .
N1 C15 C16 C17 -0.6(5) . . . .
C15 C16 C17 C18 0.7(5) . . . .
C16 C17 C18 C19 -1.1(5) . . . .
C15 N1 C19 C18 -1.2(4) . . . .
Sn N1 C19 C18 -178.7(2) . . . .
C15 N1 C19 C20 -179.7(3) . . . .
Sn N1 C19 C20 2.8(3) . . . .
C17 C18 C19 N1 1.3(5) . . . .
C17 C18 C19 C20 179.8(3) . . . .
C24 N2 C20 C21 -2.6(4) . . . .
Sn N2 C20 C21 174.1(2) . . . .
C24 N2 C20 C19 175.5(3) . . . .
Sn N2 C20 C19 -7.8(3) . . . .
N1 C19 C20 N2 3.3(4) . . . .
C18 C19 C20 N2 -175.2(3) . . . .
N1 C19 C20 C21 -178.6(3) . . . .
C18 C19 C20 C21 2.9(5) . . . .
N2 C20 C21 C22 1.7(5) . . . .
C19 C20 C21 C22 -176.4(3) . . . .
C20 C21 C22 C23 0.6(5) . . . .
C21 C22 C23 C24 -1.8(5) . . . .
C20 N2 C24 C23 1.4(4) . . . .
Sn N2 C24 C23 -175.2(2) . . . .
C22 C23 C24 N2 0.8(5) . . . .
